data_7037122
loop_
_publ_author_name
'Pritzwald-Stegmann, Julian Rodger Frederic'
'L\"onnecke, Peter'
'Hey-Hawkins, Evamarie'

_publ_section_title
;
 Hydrophosphination reactions with transition metal ferrocenylphosphine
 complexes.
;
_journal_issue 5
_journal_name_full 'Dalton transactions (Cambridge, England : 2003)'
_journal_page_first 2208
_journal_page_last 2217
_journal_paper_doi 10.1039/c5dt03374h
_journal_volume 45
_journal_year 2016
_chemical_formula_sum 'C15 H11 Cr Fe O5 P'
_chemical_formula_weight 410.06
_chemical_name_systematic
;
 ?
;
_space_group_IT_number 61
_symmetry_cell_setting orthorhombic
_symmetry_space_group_name_Hall '-P 2ac 2ab'
_symmetry_space_group_name_H-M 'P b c a'
_atom_sites_solution_hydrogens difmap
_atom_sites_solution_primary heavy
_atom_sites_solution_secondary difmap
_audit_conform_dict_location ftp://ftp.iucr.org/pub/cif_core.dic
_audit_conform_dict_name cif_core.dic
_audit_conform_dict_version 2.4
_audit_creation_date 2012-12-14T12:30:02-00:00
_audit_creation_method 'WinGX routine CIF_UPDATE'
_audit_update_record
;
2015-08-22 deposited with the CCDC.
2015-11-03 downloaded from the CCDC.
;
_cell_angle_alpha 90
_cell_angle_beta 90
_cell_angle_gamma 90
_cell_formula_units_Z 8
_cell_length_a 11.8262(2)
_cell_length_b 12.9247(2)
_cell_length_c 20.5761(3)
_cell_measurement_reflns_used 23331
_cell_measurement_temperature 130(2)
_cell_measurement_theta_max 37.5281
_cell_measurement_theta_min 2.964
_cell_volume 3145.06(9)
_computing_cell_refinement
;
        CrysAlisPro, Agilent Technologies,
        Version 1.171.35.21 (release 20-01-2012 CrysAlis171 .NET)
        (compiled Jan 23 2012,18:06:46)
;
_computing_data_collection
;
        CrysAlisPro, Agilent Technologies,
        Version 1.171.35.21 (release 20-01-2012 CrysAlis171 .NET)
        (compiled Jan 23 2012,18:06:46)
;
_computing_data_reduction
;
        CrysAlisPro, Agilent Technologies,
        Version 1.171.35.21 (release 20-01-2012 CrysAlis171 .NET)
        (compiled Jan 23 2012,18:06:46)
;
_computing_molecular_graphics
;
 ORTEP3 for Windows
 L. J. Farrugia, J. Appl. Crystallogr. 1997, 30, 565.
;
_computing_publication_material
;
 WINGX
 L.J. Farrugia,
 J. Appl. Cryst., 1999, 32, 837-838.
;
_computing_structure_refinement 'SHELXL-97 (Sheldrick, 2008)'
_computing_structure_solution
;
 SHELXS-97
 Program for Crystal Structure Analysis (Release 97-2)
 G. M. Sheldrick, Instit\"ut f\"ur Anorganische Chemie der Universit\"at,
 Tammanstrasse 4, D-3400 G\"ottingen, Germany, 1998.
;
_diffrn_ambient_temperature 130(2)
_diffrn_detector_area_resol_mean 16.356
_diffrn_measured_fraction_theta_full 1
_diffrn_measured_fraction_theta_max 1
_diffrn_measurement_device_type 'Xcalibur, Sapphire3, Gemini'
_diffrn_measurement_method '\w scans'
_diffrn_orient_matrix_UB_11 -0.0394112
_diffrn_orient_matrix_UB_12 0.0249033
_diffrn_orient_matrix_UB_13 -0.0207556
_diffrn_orient_matrix_UB_21 0.0318055
_diffrn_orient_matrix_UB_22 -0.0158066
_diffrn_orient_matrix_UB_23 -0.0274709
_diffrn_orient_matrix_UB_31 -0.0321077
_diffrn_orient_matrix_UB_32 -0.0462843
_diffrn_orient_matrix_UB_33 -0.0017835
_diffrn_radiation_monochromator graphite
_diffrn_radiation_type MoK\a
_diffrn_radiation_wavelength 0.71073
_diffrn_reflns_av_R_equivalents 0.0373
_diffrn_reflns_av_unetI/netI 0.0173
_diffrn_reflns_limit_h_max 19
_diffrn_reflns_limit_h_min -19
_diffrn_reflns_limit_k_max 21
_diffrn_reflns_limit_k_min -21
_diffrn_reflns_limit_l_max 34
_diffrn_reflns_limit_l_min -34
_diffrn_reflns_number 83007
_diffrn_reflns_theta_full 36.32
_diffrn_reflns_theta_max 36.32
_diffrn_reflns_theta_min 3.06
_exptl_absorpt_coefficient_mu 1.735
_exptl_absorpt_correction_T_max 1
_exptl_absorpt_correction_T_min 0.82448
_exptl_absorpt_correction_type multi-scan
_exptl_absorpt_process_details
;
        CrysAlisPro, Agilent Technologies,
        Version 1.171.35.21 (release 20-01-2012 CrysAlis171 .NET)
        (compiled Jan 23 2012,18:06:46)
        Empirical absorption correction using spherical harmonics,
 implemented in SCALE3 ABSPACK scaling algorithm.
;
_exptl_crystal_colour orange
_exptl_crystal_density_diffrn 1.732
_exptl_crystal_density_method 'not measured'
_exptl_crystal_description prism
_exptl_crystal_F_000 1648
_exptl_crystal_size_max 0.4
_exptl_crystal_size_mid 0.3
_exptl_crystal_size_min 0.2
_refine_diff_density_max 0.465
_refine_diff_density_min -0.548
_refine_diff_density_rms 0.071
_refine_ls_extinction_method none
_refine_ls_goodness_of_fit_ref 1.053
_refine_ls_hydrogen_treatment refall
_refine_ls_matrix_type full
_refine_ls_number_parameters 252
_refine_ls_number_reflns 7620
_refine_ls_number_restraints 0
_refine_ls_restrained_S_all 1.053
_refine_ls_R_factor_all 0.0377
_refine_ls_R_factor_gt 0.0284
_refine_ls_shift/su_max 0.002
_refine_ls_shift/su_mean 0
_refine_ls_structure_factor_coef Fsqd
_refine_ls_weighting_details 'calc w=1/[\s^2^(Fo^2^)+(0.0286P)^2^+1.5864P] where P=(Fo^2^+2Fc^2^)/3'
_refine_ls_weighting_scheme calc
_refine_ls_wR_factor_gt 0.0658
_refine_ls_wR_factor_ref 0.0703
_reflns_number_gt 6432
_reflns_number_total 7620
_reflns_threshold_expression >2\s(I)
_cod_data_source_file c5dt03374h2.cif
_cod_data_source_block x1706fin_compound_1a
_cod_depositor_comments
;
The following automatic conversions were performed:

'_symmetry_cell_setting' value 'Orthorhombic' changed to
'orthorhombic' according to
/usr/data/users/saulius/crontab/automatic-downloads/rss-feeds/RSC/lib/dictionaries/cif_core.dic
dictionary named 'cif_core.dic' version 2.4.2 from 2011-04-26.

Automatic conversion script
Id: cif_fix_values 3271 2015-04-21 07:52:19Z andrius 

 Adding full bibliography for 7037122--7037129.cif.
;
_cod_original_sg_symbol_H-M Pbca
_cod_database_code 7037122

loop_
_symmetry_equiv_pos_as_xyz
'x, y, z'
'-x+1/2, -y, z+1/2'
'-x, y+1/2, -z+1/2'
'x+1/2, -y+1/2, -z'
'-x, -y, -z'
'x-1/2, y, -z-1/2'
'x, -y-1/2, z-1/2'
'-x-1/2, y-1/2, z'

loop_
_atom_site_label
_atom_site_type_symbol
_atom_site_fract_x
_atom_site_fract_y
_atom_site_fract_z
_atom_site_U_iso_or_equiv
_atom_site_adp_type
_atom_site_occupancy
_atom_site_symmetry_multiplicity
_atom_site_calc_flag
Fe1 Fe 0.130397(12) 0.722363(11) 0.745378(7) 0.01532(3) Uani 1 1 d
Cr1 Cr 0.227226(15) 0.637700(14) 0.973644(8) 0.01748(4) Uani 1 1 d
P1 P 0.10586(2) 0.59104(2) 0.887252(14) 0.01774(5) Uani 1 1 d
O1 O 0.16040(13) 0.44135(10) 1.04480(6) 0.0472(3) Uani 1 1 d
O2 O 0.42660(9) 0.51955(9) 0.91706(6) 0.0390(2) Uani 1 1 d
O3 O 0.37855(9) 0.69593(9) 1.08556(5) 0.0343(2) Uani 1 1 d
O4 O 0.03931(11) 0.76065(12) 1.03743(6) 0.0467(3) Uani 1 1 d
O5 O 0.29611(9) 0.83609(8) 0.90544(5) 0.0331(2) Uani 1 1 d
C1 C 0.14921(9) 0.59656(8) 0.80352(5) 0.01685(16) Uani 1 1 d
C2 C 0.07854(10) 0.57176(8) 0.74901(6) 0.01993(18) Uani 1 1 d
C3 C 0.14238(11) 0.58861(9) 0.69153(6) 0.0226(2) Uani 1 1 d
C4 C 0.25189(10) 0.62385(9) 0.70952(6) 0.02132(19) Uani 1 1 d
C5 C 0.25673(9) 0.62887(8) 0.77868(5) 0.01795(17) Uani 1 1 d
C6 C 0.07734(10) 0.84435(8) 0.80136(6) 0.02120(19) Uani 1 1 d
C7 C -0.00916(10) 0.81427(9) 0.75767(7) 0.0243(2) Uani 1 1 d
C8 C 0.03336(13) 0.82420(10) 0.69345(7) 0.0291(3) Uani 1 1 d
C9 C 0.14687(13) 0.86073(10) 0.69776(7) 0.0294(3) Uani 1 1 d
C10 C 0.17391(11) 0.87317(9) 0.76459(7) 0.0239(2) Uani 1 1 d
C11 C 0.18406(12) 0.51523(11) 1.01801(6) 0.0277(2) Uani 1 1 d
C12 C 0.35016(10) 0.56338(10) 0.93635(6) 0.0236(2) Uani 1 1 d
C13 C 0.32112(10) 0.67387(10) 1.04275(6) 0.0235(2) Uani 1 1 d
C14 C 0.10830(11) 0.71317(11) 1.01294(6) 0.0275(2) Uani 1 1 d
C15 C 0.26995(10) 0.76038(9) 0.92940(6) 0.02202(19) Uani 1 1 d
H1P1 H 0.0679(15) 0.4986(13) 0.8920(8) 0.027(4) Uiso 1 1 d
H2P1 H 0.0101(15) 0.6418(13) 0.8834(8) 0.027(4) Uiso 1 1 d
H2 H 0.0063(15) 0.5500(13) 0.7514(8) 0.022(4) Uiso 1 1 d
H3 H 0.1165(15) 0.5804(16) 0.6491(10) 0.037(5) Uiso 1 1 d
H4 H 0.3091(15) 0.6422(13) 0.6813(8) 0.024(4) Uiso 1 1 d
H5 H 0.3158(15) 0.6502(13) 0.8033(8) 0.023(4) Uiso 1 1 d
H6 H 0.0690(15) 0.8439(14) 0.8489(9) 0.030(4) Uiso 1 1 d
H7 H -0.0827(17) 0.7909(14) 0.7699(9) 0.032(5) Uiso 1 1 d
H8 H -0.0024(17) 0.8090(15) 0.6548(10) 0.039(5) Uiso 1 1 d
H9 H 0.1972(18) 0.8743(15) 0.6650(10) 0.040(5) Uiso 1 1 d
H10 H 0.2430(15) 0.8951(14) 0.7809(9) 0.027(4) Uiso 1 1 d

loop_
_atom_site_aniso_label
_atom_site_aniso_U_11
_atom_site_aniso_U_22
_atom_site_aniso_U_33
_atom_site_aniso_U_23
_atom_site_aniso_U_13
_atom_site_aniso_U_12
Fe1 0.01655(6) 0.01243(6) 0.01698(6) -0.00103(5) -0.00036(5) 0.00077(5)
Cr1 0.01634(7) 0.01964(7) 0.01647(7) -0.00096(6) 0.00162(5) -0.00099(6)
P1 0.01628(11) 0.01697(11) 0.01998(12) 0.00074(9) 0.00066(9) -0.00190(9)
O1 0.0653(8) 0.0370(6) 0.0392(6) 0.0101(5) 0.0157(6) -0.0098(6)
O2 0.0289(5) 0.0391(6) 0.0490(6) -0.0145(5) 0.0071(4) 0.0055(4)
O3 0.0323(5) 0.0455(6) 0.0253(4) -0.0025(4) -0.0065(4) -0.0045(4)
O4 0.0367(6) 0.0701(9) 0.0333(5) -0.0092(5) 0.0028(5) 0.0239(6)
O5 0.0395(5) 0.0263(4) 0.0334(5) 0.0035(4) -0.0037(4) -0.0099(4)
C1 0.0172(4) 0.0135(4) 0.0199(4) -0.0011(3) -0.0011(3) 0.0004(3)
C2 0.0201(4) 0.0152(4) 0.0245(5) -0.0032(3) -0.0039(4) -0.0011(3)
C3 0.0285(5) 0.0188(4) 0.0206(5) -0.0054(4) -0.0029(4) 0.0022(4)
C4 0.0225(5) 0.0209(4) 0.0206(4) -0.0029(4) 0.0027(4) 0.0040(4)
C5 0.0164(4) 0.0174(4) 0.0200(4) -0.0011(3) -0.0001(3) 0.0018(3)
C6 0.0246(5) 0.0153(4) 0.0238(5) -0.0024(3) 0.0031(4) 0.0019(4)
C7 0.0198(5) 0.0177(4) 0.0356(6) -0.0013(4) -0.0015(4) 0.0039(4)
C8 0.0387(7) 0.0226(5) 0.0261(5) 0.0009(4) -0.0092(5) 0.0091(5)
C9 0.0408(7) 0.0196(5) 0.0277(6) 0.0067(4) 0.0101(5) 0.0037(5)
C10 0.0229(5) 0.0143(4) 0.0347(6) -0.0012(4) 0.0034(4) -0.0027(4)
C11 0.0304(6) 0.0306(6) 0.0221(5) 0.0003(4) 0.0051(4) -0.0044(5)
C12 0.0226(5) 0.0245(5) 0.0237(5) -0.0032(4) 0.0013(4) -0.0021(4)
C13 0.0228(5) 0.0270(5) 0.0207(5) -0.0005(4) 0.0011(4) -0.0006(4)
C14 0.0244(5) 0.0377(6) 0.0204(5) -0.0027(4) -0.0007(4) 0.0045(5)
C15 0.0223(5) 0.0227(5) 0.0210(4) -0.0035(4) -0.0010(4) -0.0036(4)

loop_
_atom_type_symbol
_atom_type_description
_atom_type_scat_dispersion_real
_atom_type_scat_dispersion_imag
_atom_type_scat_source
Fe Fe 0.3463 0.8444 'International Tables Vol C Tables 4.2.6.8 and 6.1.1.4'
Cr Cr 0.3209 0.6236 'International Tables Vol C Tables 4.2.6.8 and 6.1.1.4'
P P 0.1023 0.0942 'International Tables Vol C Tables 4.2.6.8 and 6.1.1.4'
O O 0.0106 0.006 'International Tables Vol C Tables 4.2.6.8 and 6.1.1.4'
C C 0.0033 0.0016 'International Tables Vol C Tables 4.2.6.8 and 6.1.1.4'
H H 0 0 'International Tables Vol C Tables 4.2.6.8 and 6.1.1.4'

loop_
_geom_angle_atom_site_label_1
_geom_angle_atom_site_label_2
_geom_angle_atom_site_label_3
_geom_angle
C1 Fe1 C5 41.21(4)
C1 Fe1 C2 41.26(4)
C5 Fe1 C2 69.09(4)
C1 Fe1 C8 152.08(5)
C5 Fe1 C8 165.16(5)
C2 Fe1 C8 117.62(5)
C1 Fe1 C9 166.00(6)
C5 Fe1 C9 127.45(5)
C2 Fe1 C9 151.42(5)
C8 Fe1 C9 40.75(6)
C1 Fe1 C7 118.66(5)
C5 Fe1 C7 153.10(5)
C2 Fe1 C7 107.82(5)
C8 Fe1 C7 40.55(6)
C9 Fe1 C7 68.26(5)
C1 Fe1 C6 108.55(4)
C5 Fe1 C6 119.39(5)
C2 Fe1 C6 128.34(5)
C8 Fe1 C6 68.12(5)
C9 Fe1 C6 68.07(5)
C7 Fe1 C6 40.42(5)
C1 Fe1 C10 128.23(5)
C5 Fe1 C10 108.29(5)
C2 Fe1 C10 166.54(5)
C8 Fe1 C10 68.34(5)
C9 Fe1 C10 40.53(6)
C7 Fe1 C10 68.16(5)
C6 Fe1 C10 40.46(5)
C1 Fe1 C4 68.85(4)
C5 Fe1 C4 40.73(5)
C2 Fe1 C4 68.46(5)
C8 Fe1 C4 127.04(5)
C9 Fe1 C4 107.60(5)
C7 Fe1 C4 164.97(5)
C6 Fe1 C4 153.02(5)
C10 Fe1 C4 118.78(5)
C1 Fe1 C3 68.72(5)
C5 Fe1 C3 68.46(5)
C2 Fe1 C3 40.52(5)
C8 Fe1 C3 107.31(5)
C9 Fe1 C3 117.98(5)
C7 Fe1 C3 127.50(5)
C6 Fe1 C3 165.72(5)
C10 Fe1 C3 152.04(5)
C4 Fe1 C3 40.43(5)
C13 Cr1 C14 89.29(6)
C13 Cr1 C15 89.87(5)
C14 Cr1 C15 88.41(6)
C13 Cr1 C11 90.14(6)
C14 Cr1 C11 91.40(6)
C15 Cr1 C11 179.81(6)
C13 Cr1 C12 88.80(5)
C14 Cr1 C12 178.08(6)
C15 Cr1 C12 91.43(5)
C11 Cr1 C12 88.77(6)
C13 Cr1 P1 179.06(4)
C14 Cr1 P1 90.09(4)
C15 Cr1 P1 90.80(4)
C11 Cr1 P1 89.17(4)
C12 Cr1 P1 91.83(4)
C1 P1 Cr1 122.49(4)
C1 P1 H1P1 102.2(8)
Cr1 P1 H1P1 113.2(8)
C1 P1 H2P1 99.7(7)
Cr1 P1 H2P1 116.3(7)
H1P1 P1 H2P1 99.7(11)
C5 C1 C2 107.66(9)
C5 C1 P1 127.31(8)
C2 C1 P1 125.00(8)
C5 C1 Fe1 69.74(6)
C2 C1 Fe1 69.79(6)
P1 C1 Fe1 124.38(5)
C3 C2 C1 107.88(10)
C3 C2 Fe1 70.35(6)
C1 C2 Fe1 68.95(6)
C3 C2 H2 126.7(10)
C1 C2 H2 125.5(10)
Fe1 C2 H2 125.8(11)
C2 C3 C4 108.46(10)
C2 C3 Fe1 69.13(6)
C4 C3 Fe1 69.73(6)
C2 C3 H3 126.1(12)
C4 C3 H3 125.4(12)
Fe1 C3 H3 125.3(12)
C3 C4 C5 108.12(10)
C3 C4 Fe1 69.84(7)
C5 C4 Fe1 69.01(6)
C3 C4 H4 125.9(11)
C5 C4 H4 126.0(11)
Fe1 C4 H4 125.4(10)
C4 C5 C1 107.89(10)
C4 C5 Fe1 70.26(6)
C1 C5 Fe1 69.05(6)
C4 C5 H5 127.1(11)
C1 C5 H5 125.0(11)
Fe1 C5 H5 124.9(10)
C7 C6 C10 108.35(11)
C7 C6 Fe1 69.72(6)
C10 C6 Fe1 69.90(6)
C7 C6 H6 123.9(11)
C10 C6 H6 127.7(11)
Fe1 C6 H6 125.8(11)
C6 C7 C8 108.07(11)
C6 C7 Fe1 69.86(7)
C8 C7 Fe1 69.65(7)
C6 C7 H7 125.3(11)
C8 C7 H7 126.6(12)
Fe1 C7 H7 125.7(11)
C7 C8 C9 107.79(12)
C7 C8 Fe1 69.79(7)
C9 C8 Fe1 69.68(7)
C7 C8 H8 128.4(12)
C9 C8 H8 123.8(12)
Fe1 C8 H8 124.8(12)
C10 C9 C8 108.03(11)
C10 C9 Fe1 69.95(7)
C8 C9 Fe1 69.58(7)
C10 C9 H9 123.0(13)
C8 C9 H9 129.0(13)
Fe1 C9 H9 125.5(12)
C6 C10 C9 107.76(11)
C6 C10 Fe1 69.64(6)
C9 C10 Fe1 69.52(7)
C6 C10 H10 126.6(11)
C9 C10 H10 125.6(11)
Fe1 C10 H10 125.4(11)
O1 C11 Cr1 178.63(14)
O2 C12 Cr1 176.40(12)
O3 C13 Cr1 179.63(13)
O4 C14 Cr1 177.79(14)
O5 C15 Cr1 176.97(11)

loop_
_geom_bond_atom_site_label_1
_geom_bond_atom_site_label_2
_geom_bond_distance
Fe1 C1 2.0308(10)
Fe1 C5 2.0401(11)
Fe1 C2 2.0422(11)
Fe1 C8 2.0472(12)
Fe1 C9 2.0485(12)
Fe1 C7 2.0491(12)
Fe1 C6 2.0509(11)
Fe1 C10 2.0543(11)
Fe1 C4 2.0567(11)
Fe1 C3 2.0582(11)
Cr1 C13 1.8637(12)
Cr1 C14 1.8929(13)
Cr1 C15 1.8969(12)
Cr1 C11 1.8972(13)
Cr1 C12 1.9040(12)
Cr1 P1 2.3630(3)
P1 C1 1.7990(11)
P1 H1P1 1.280(18)
P1 H2P1 1.311(17)
O1 C11 1.1375(17)
O2 C12 1.1383(16)
O3 C13 1.1482(15)
O4 C14 1.1385(16)
O5 C15 1.1386(15)
C1 C5 1.4326(15)
C1 C2 1.4350(15)
C2 C3 1.4201(17)
C2 H2 0.900(17)
C3 C4 1.4218(17)
C3 H3 0.93(2)
C4 C5 1.4258(16)
C4 H4 0.923(18)
C5 H5 0.906(17)
C6 C7 1.4163(18)
C6 C10 1.4195(17)
C6 H6 0.983(18)
C7 C8 1.4196(19)
C7 H7 0.95(2)
C8 C9 1.426(2)
C8 H8 0.92(2)
C9 C10 1.421(2)
C9 H9 0.92(2)
C10 H10 0.928(18)
